data_2004892
loop_
_publ_author_name
'McKee, V.'
'Metcalfe, T.'
'Wikaira, J.'

_publ_section_title
;
 Hexakis(<i>N</i>,<i>N</i>-dimethylformamide)nickel(II) Diperchlorate
;
_journal_issue 5
_journal_name_full 'Acta Crystallographica Section C'
_journal_page_first 1139
_journal_page_last 1141
_journal_paper_doi 10.1107/S010827019501523X
_journal_volume 52
_journal_year 1996
_chemical_formula_iupac '[Ni (C3 H7 N O)6](Cl O4)2'
_chemical_formula_moiety 'C18 H42 N6 Ni O6, 2(Cl O4)'
_chemical_formula_sum 'C18 H42 Cl2 N6 Ni O14'
_chemical_formula_weight 696.19
_chemical_name_systematic
;
Hexakis(N,N-dimethylformamide)-nickel(II) Diperchlorate
;
_space_group_IT_number 14
_symmetry_cell_setting monoclinic
_symmetry_space_group_name_Hall '-P 2ybc'
_symmetry_space_group_name_H-M 'P 1 21/c 1'
_audit_creation_method SHELXL
_cell_angle_alpha 90.00
_cell_angle_beta 92.28
_cell_angle_gamma 90.00
_cell_formula_units_Z 4
_cell_length_a 14.8190(10)
_cell_length_b 10.7650(10)
_cell_length_c 20.673(2)
_cell_measurement_reflns_used 27
_cell_measurement_temperature 158(2)
_cell_measurement_theta_max 13
_cell_measurement_theta_min 4
_cell_volume 3295.3(5)
_computing_cell_refinement XSCANS
_computing_data_collection 'XSCANS (Siemens, 1994)'
_computing_data_reduction XSCANS
_computing_molecular_graphics 'SHELXTL/PC (Sheldrick, 1990)'
_computing_publication_material SHELXL93
_computing_structure_refinement 'SHELXL93 (Sheldrick, 1993)'
_computing_structure_solution 'SHELXS86 (Sheldrick, 1985)'
_diffrn_ambient_temperature 158(2)
_diffrn_measurement_device 'Siemens P4 four-circle diffractometer'
_diffrn_measurement_method '1.2\% \w-scans'
_diffrn_radiation_monochromator graphite
_diffrn_radiation_source 'fine-focus sealed tube'
_diffrn_radiation_type MoK\a
_diffrn_radiation_wavelength 0.71073
_diffrn_reflns_av_R_equivalents 0.0150
_diffrn_reflns_av_sigmaI/netI 0.0213
_diffrn_reflns_limit_h_max 17
_diffrn_reflns_limit_h_min 0
_diffrn_reflns_limit_k_max 12
_diffrn_reflns_limit_k_min -1
_diffrn_reflns_limit_l_max 24
_diffrn_reflns_limit_l_min -24
_diffrn_reflns_number 6740
_diffrn_reflns_theta_max 25.00
_diffrn_reflns_theta_min 2.13
_diffrn_standards_decay_% 0
_diffrn_standards_interval_count 97
_diffrn_standards_number 3
_exptl_absorpt_coefficient_mu 0.817
_exptl_absorpt_correction_T_max 0.769
_exptl_absorpt_correction_T_min 0.695
_exptl_absorpt_correction_type 'empirical, \y scans (SHELXTL/PC; Sheldrick, 1990)'
_exptl_crystal_colour green
_exptl_crystal_density_diffrn 1.403
_exptl_crystal_description block
_exptl_crystal_F_000 1464
_exptl_crystal_size_max 0.80
_exptl_crystal_size_mid 0.45
_exptl_crystal_size_min 0.45
_refine_diff_density_max 0.718
_refine_diff_density_min -0.506
_refine_ls_extinction_coef 0.0033(2)
_refine_ls_extinction_method 'SHELXL93 (Sheldrick, 1993)'
_refine_ls_goodness_of_fit_all 1.035
_refine_ls_goodness_of_fit_obs 1.070
_refine_ls_hydrogen_treatment noref
_refine_ls_matrix_type full
_refine_ls_number_parameters 386
_refine_ls_number_reflns 5797
_refine_ls_number_restraints 0
_refine_ls_restrained_S_all 1.116
_refine_ls_restrained_S_obs 1.070
_refine_ls_R_factor_all 0.0588
_refine_ls_R_factor_obs 0.0407
_refine_ls_shift/esd_max -0.001
_refine_ls_shift/esd_mean 0.000
_refine_ls_structure_factor_coef Fsqd
_refine_ls_weighting_details 'w = 1/[\s^2^(Fo^2^)+(0.0382P)^2^+4.5888P] where P=(Fo^2^+2Fc^2^)/3'
_refine_ls_weighting_scheme calc
_refine_ls_wR_factor_all 0.1109
_refine_ls_wR_factor_obs 0.0931
_reflns_number_observed 4526
_reflns_number_total 5803
_reflns_observed_criterion >2sigma(I)
_cod_data_source_file ka1163.cif
_cod_data_source_block niamine
_cod_depositor_comments
;
The following automatic conversions were performed:

'_refine_ls_weighting_scheme' value 'calc w =
1/[\s^2^(Fo^2^)+(0.0382P)^2^+4.5888P] where P=(Fo^2^+2Fc^2^)/3' was
changed to 'calc'. New tag '_refine_ls_weighting_details' was
created. The value of the new tag was set to 'w =
1/[\s^2^(Fo^2^)+(0.0382P)^2^+4.5888P] where P=(Fo^2^+2Fc^2^)/3'.

Automatic conversion script
Id: cif_fix_values 3143 2015-03-26 13:38:13Z robertas 
;
_cod_original_sg_symbol_H-M 'P 21/c'
_cod_database_code 2004892

loop_
_symmetry_equiv_pos_as_xyz
'x, y, z'
'-x, y+1/2, -z+1/2'
'-x, -y, -z'
'x, -y-1/2, z-1/2'

loop_
_atom_site_aniso_label
_atom_site_aniso_U_11
_atom_site_aniso_U_22
_atom_site_aniso_U_33
_atom_site_aniso_U_12
_atom_site_aniso_U_13
_atom_site_aniso_U_23
Ni1 0.0309(3) 0.0211(3) 0.0233(2) -0.0008(2) 0.0002(2) 0.0003(2)
O11 0.0420(12) 0.0263(10) 0.0260(10) -0.0024(9) -0.0034(8) 0.0004(8)
C11 0.033(2) 0.0275(14) 0.0304(15) -0.0022(12) -0.0017(12) -0.0026(13)
N11 0.0385(14) 0.0321(13) 0.0264(12) -0.0033(11) -0.0012(10) -0.0002(10)
C12 0.058(2) 0.045(2) 0.031(2) -0.007(2) 0.0057(14) -0.0098(14)
C13 0.063(2) 0.047(2) 0.038(2) -0.002(2) -0.005(2) 0.011(2)
O21 0.0391(11) 0.0318(11) 0.0290(10) -0.0078(9) 0.0021(9) 0.0020(9)
C21 0.034(2) 0.0256(14) 0.0282(14) 0.0039(12) 0.0019(12) 0.0019(12)
N21 0.0331(13) 0.0258(12) 0.0327(13) -0.0019(10) 0.0021(10) 0.0016(10)
C22 0.037(2) 0.043(2) 0.053(2) -0.0062(15) -0.0038(15) 0.008(2)
C23 0.070(2) 0.041(2) 0.031(2) -0.014(2) 0.011(2) 0.0042(14)
O31 0.0360(11) 0.0272(11) 0.0320(10) 0.0035(9) 0.0000(8) -0.0010(8)
C31 0.034(2) 0.031(2) 0.033(2) 0.0040(13) 0.0007(12) 0.0012(13)
N31 0.0381(14) 0.0297(14) 0.051(2) 0.0069(12) -0.0031(12) -0.0008(12)
C32 0.039(2) 0.044(2) 0.068(2) 0.010(2) -0.008(2) 0.008(2)
C33 0.060(2) 0.034(2) 0.094(3) 0.012(2) -0.010(2) -0.015(2)
Ni2 0.0396(3) 0.0364(3) 0.0223(3) 0.0000(2) 0.0055(2) 0.0025(2)
O41 0.0420(12) 0.0478(13) 0.0260(10) -0.0005(11) 0.0028(9) 0.0034(10)
C41 0.047(2) 0.029(2) 0.0235(14) 0.0053(13) 0.0085(12) 0.0018(12)
N41 0.0381(14) 0.0434(15) 0.0224(12) 0.0055(12) 0.0046(10) -0.0025(11)
C42 0.060(2) 0.096(3) 0.021(2) 0.008(2) 0.0082(15) 0.000(2)
C43 0.051(2) 0.048(2) 0.042(2) -0.006(2) 0.0003(15) -0.006(2)
O51 0.0402(12) 0.0402(12) 0.0293(10) 0.0015(10) 0.0066(9) 0.0002(10)
C51 0.037(2) 0.036(2) 0.034(2) 0.0058(14) 0.0039(13) 0.0059(14)
N51 0.0390(14) 0.048(2) 0.0291(13) 0.0078(12) 0.0046(11) -0.0012(12)
C52 0.045(2) 0.069(3) 0.041(2) 0.007(2) 0.0112(15) 0.007(2)
C53 0.061(2) 0.064(2) 0.042(2) 0.015(2) 0.000(2) -0.015(2)
O61 0.0520(13) 0.0382(12) 0.0253(10) -0.0017(10) 0.0085(9) 0.0021(9)
C61 0.041(2) 0.037(2) 0.0262(15) -0.0008(14) 0.0045(12) -0.0036(13)
N61 0.0381(14) 0.0316(13) 0.0241(12) 0.0018(11) 0.0072(10) -0.0009(10)
C62 0.063(2) 0.043(2) 0.028(2) -0.001(2) 0.0144(15) 0.0040(14)
C63 0.053(2) 0.035(2) 0.032(2) 0.0091(15) 0.0015(14) -0.0040(13)
Cl1 0.0427(4) 0.0435(5) 0.0471(4) -0.0086(4) 0.0039(3) -0.0101(4)
O1 0.099(2) 0.133(3) 0.045(2) -0.025(2) 0.004(2) 0.000(2)
O2 0.054(2) 0.111(3) 0.101(2) 0.008(2) 0.026(2) 0.035(2)
O3 0.112(3) 0.068(2) 0.100(2) -0.022(2) -0.057(2) -0.009(2)
O4 0.115(3) 0.049(2) 0.138(3) 0.018(2) 0.044(2) -0.007(2)
Cl2 0.0517(5) 0.0501(5) 0.0482(5) -0.0005(4) -0.0094(4) -0.0015(4)
O5 0.284(6) 0.128(3) 0.050(2) -0.126(4) 0.006(3) 0.010(2)
O6 0.090(2) 0.075(2) 0.070(2) -0.010(2) -0.012(2) -0.021(2)
O7 0.101(2) 0.058(2) 0.102(2) -0.012(2) 0.003(2) 0.015(2)
O8 0.071(3) 0.183(5) 0.278(7) 0.052(3) -0.071(3) -0.095(5)

loop_
_atom_site_label
_atom_site_occupancy
_atom_site_fract_x
_atom_site_fract_y
_atom_site_fract_z
_atom_site_U_iso_or_equiv
_atom_site_thermal_displace_type
_atom_site_calc_flag
_atom_site_refinement_flags
_atom_site_type_symbol
Ni1 1 .0 .0 .0 .02512(13) Uani d S Ni
O11 1 .04507(13) .0422(2) .09247(9) .0315(4) Uani d . O
C11 1 .0581(2) -.0457(3) .13121(13) .0305(6) Uani d . C
H11 1 .0621(2) -0.1270(3) .11365(13) .037 Uiso calc R H
N11 1 .0666(2) -.0341(2) .19439(11) .0324(6) Uani d . N
C12 1 .0589(2) .0859(3) .22588(15) .0447(8) Uani d . C
H12A 1 .1138(7) .1022(10) .2526(9) .067 Uiso calc R H
H12B 1 .0065(9) .0855(7) .2533(8) .067 Uiso calc R H
H12C 1 .0513(15) .1510(4) .19296(15) .067 Uiso calc R H
C13 1 .0807(2) -0.1424(3) .2359(2) .0495(9) Uani d . C
H13A 1 .0313(9) -0.1487(13) .2659(8) .074 Uiso calc R H
H13B 1 .1382(8) -0.1338(11) .2606(8) .074 Uiso calc R H
H13C 1 .0822(16) -0.2175(4) .2092(2) .074 Uiso calc R H
O21 1 .09164(13) .1163(2) -.04194(9) .0333(5) Uani d . O
C21 1 .1573(2) .1733(3) -.01803(13) .0291(6) Uani d . C
H21 1 .1668(2) .1716(3) .02768(13) .035 Uiso calc R H
N21 1 .2150(2) .2363(2) -.05226(11) .0305(5) Uani d . N
C22 1 .2920(2) .3007(3) -.0216(2) .0446(8) Uani d . C
H22A 1 .2935(9) .3866(7) -.0372(8) .067 Uiso calc R H
H22B 1 .3479(2) .2583(13) -.0325(9) .067 Uiso calc R H
H22C 1 .2863(8) .3004(18) .0254(2) .067 Uiso calc R H
C23 1 .2043(3) .2424(3) -0.12270(14) .0473(8) Uani d . C
H23A 1 .2575(7) .2061(19) -0.14213(15) .071 Uiso calc R H
H23B 1 .1979(16) .3293(4) -0.1363(2) .071 Uiso calc R H
H23C 1 .1503(9) .1958(18) -0.1370(2) .071 Uiso calc R H
O31 1 -.09083(13) .1420(2) .00085(9) .0318(5) Uani d . O
C31 1 -.0727(2) .2471(3) .02308(14) .0328(6) Uani d . C
H31 1 -.0137(2) .2615(3) .04117(14) .039 Uiso calc R H
N31 1 -0.1309(2) .3389(2) .02278(13) .0398(6) Uani d . N
C32 1 -0.2218(2) .3243(3) -.0053(2) .0509(9) Uani d . C
H32A 1 -0.2324(6) .3863(15) -.0395(8) .076 Uiso calc R H
H32B 1 -0.2657(2) .336(2) .0284(3) .076 Uiso calc R H
H32C 1 -0.2286(6) .2408(9) -.0237(11) .076 Uiso calc R H
C33 1 -0.1067(3) .4602(3) .0495(2) .0634(11) Uani d . C
H33A 1 -0.1464(13) .4804(12) .0847(9) .095 Uiso calc R H
H33B 1 -0.1134(18) .5234(5) .0154(4) .095 Uiso calc R H
H33C 1 -.0438(7) .4586(8) .0661(13) .095 Uiso calc R H
Ni2 1 .5 .0 1.0 .03266(15) Uani d S Ni
O41 1 .41499(14) -.0026(2) .91995(9) .0386(5) Uani d . O
C41 1 .3352(2) -.0365(3) .91658(13) .0328(7) Uani d . C
H41 1 .3048(2) -.0467(3) .95584(13) .039 Uiso calc R H
N41 1 .2902(2) -.0593(2) .86211(11) .0345(6) Uani d . N
C42 1 .3361(3) -.0556(4) .80101(14) .0589(10) Uani d . C
H42A 1 .3014(10) -.004(2) .7699(4) .088 Uiso calc R H
H42B 1 .3410(16) -0.1400(5) .7838(7) .088 Uiso calc R H
H42C 1 .3966(7) -.020(2) .8083(3) .088 Uiso calc R H
C43 1 .1972(2) -0.1020(3) .8593(2) .0471(8) Uani d . C
H43A 1 .1954(3) -0.1903(6) .8478(11) .071 Uiso calc R H
H43B 1 .1625(4) -.0542(15) .8265(8) .071 Uiso calc R H
H43C 1 .1710(5) -.090(2) .9016(4) .071 Uiso calc R H
O51 1 .60020(13) -.0629(2) .94236(9) .0364(5) Uani d . O
C51 1 .5822(2) -0.1395(3) .89842(14) .0354(7) Uani d . C
H51 1 .5267(2) -0.1834(3) .89966(14) .042 Uiso calc R H
N51 1 .6354(2) -0.1633(3) .85043(11) .0387(6) Uani d . N
C52 1 .7206(2) -.0983(4) .8447(2) .0516(9) Uani d . C
H52A 1 .7197(7) -.0522(19) .8038(6) .077 Uiso calc R H
H52B 1 .7702(3) -0.1585(4) .8455(12) .077 Uiso calc R H
H52C 1 .7293(8) -.0402(17) .8810(7) .077 Uiso calc R H
C53 1 .6094(3) -0.2521(4) .7998(2) .0556(10) Uani d . C
H53A 1 .6556(9) -0.3170(14) .7978(8) .083 Uiso calc R H
H53B 1 .6038(17) -0.2092(6) .7581(2) .083 Uiso calc R H
H53C 1 .5514(9) -0.2899(18) .8096(7) .083 Uiso calc R H
O61 1 .53464(14) .1782(2) .97846(9) .0383(5) Uani d . O
C61 1 .5549(2) .2054(3) .92221(13) .0345(7) Uani d . C
H61 1 .5590(2) .1398(3) .89175(13) .041 Uiso calc R H
N61 1 .5710(2) .3183(2) .90245(11) .0311(5) Uani d . N
C62 1 .5936(2) .3435(3) .83554(14) .0443(8) Uani d . C
H62A 1 .6532(7) .3828(19) .83492(15) .066 Uiso calc R H
H62B 1 .5483(9) .3994(17) .8156(4) .066 Uiso calc R H
H62C 1 .5945(15) .2654(4) .8112(3) .066 Uiso calc R H
C63 1 .5627(2) .4248(3) .94498(14) .0399(7) Uani d . C
H63A 1 .5061(7) .4686(12) .9341(7) .060 Uiso calc R H
H63B 1 .6138(8) .4812(10) .9394(8) .060 Uiso calc R H
H63C 1 .5626(15) .3966(3) .9900(2) .060 Uiso calc R H
Cl1 1 -0.14659(5) .55618(8) -0.15182(4) .0444(2) Uani d . Cl
O1 1 -0.1503(2) .5919(4) -0.21838(13) .0922(11) Uani d . O
O2 1 -0.2362(2) .5515(3) -0.1297(2) .0883(10) Uani d . O
O3 1 -.0988(2) .6486(3) -0.1171(2) .0951(11) Uani d . O
O4 1 -0.1032(3) .4405(3) -0.1415(2) .0999(12) Uani d . O
Cl2 1 .35796(6) .56771(8) .82856(4) .0503(2) Uani d . Cl
O5 1 .3970(4) .5887(4) .7700(2) .154(2) Uani d . O
O6 1 .3973(2) .6480(3) .87646(14) .0788(9) Uani d . O
O7 1 .3767(2) .4421(3) .8446(2) .0872(10) Uani d . O
O8 1 .2650(3) .5763(5) .8258(3) .179(3) Uani d . O

loop_
_atom_type_symbol
_atom_type_description
_atom_type_scat_dispersion_real
_atom_type_scat_dispersion_imag
_atom_type_scat_source
C C 0.0033 0.0016 'International Tables Vol C Tables 4.2.6.8 and 6.1.1.4'
H H 0.0000 0.0000 'International Tables Vol C Tables 4.2.6.8 and 6.1.1.4'
N N 0.0061 0.0033 'International Tables Vol C Tables 4.2.6.8 and 6.1.1.4'
O O 0.0106 0.0060 'International Tables Vol C Tables 4.2.6.8 and 6.1.1.4'
Cl Cl 0.1484 0.1585 'International Tables Vol C Tables 4.2.6.8 and 6.1.1.4'
Ni Ni 0.3393 1.1124 'International Tables Vol C Tables 4.2.6.8 and 6.1.1.4'

loop_
_geom_angle_atom_site_label_1
_geom_angle_atom_site_label_2
_geom_angle_atom_site_label_3
_geom_angle_site_symmetry_1
_geom_angle_site_symmetry_3
_geom_angle
_geom_angle_publ_flag
O31 Ni1 O31 . 3 180.0 ?
O31 Ni1 O11 . 3 89.05(8) y
O31 Ni1 O11 3 3 90.95(8) ?
O31 Ni1 O11 . . 90.95(8) y
O31 Ni1 O11 3 . 89.05(8) ?
O11 Ni1 O11 3 . 180.0 ?
O31 Ni1 O21 . . 89.69(8) y
O31 Ni1 O21 3 . 90.31(8) y
O11 Ni1 O21 3 . 86.45(8) y
O11 Ni1 O21 . . 93.55(8) y
O31 Ni1 O21 . 3 90.31(8) ?
O31 Ni1 O21 3 3 89.69(8) ?
O11 Ni1 O21 3 3 93.55(8) ?
O11 Ni1 O21 . 3 86.45(8) ?
O21 Ni1 O21 . 3 180.0 ?
C11 O11 Ni1 . . 117.8(2) ?
O11 C11 N11 . . 124.9(3) ?
C11 N11 C12 . . 121.6(3) ?
C11 N11 C13 . . 121.0(3) ?
C12 N11 C13 . . 117.3(2) ?
C21 O21 Ni1 . . 130.8(2) ?
O21 C21 N21 . . 123.9(3) ?
C21 N21 C22 . . 121.6(2) ?
C21 N21 C23 . . 120.7(2) ?
C22 N21 C23 . . 117.7(2) ?
C31 O31 Ni1 . . 123.5(2) ?
O31 C31 N31 . . 123.4(3) ?
C31 N31 C32 . . 121.3(3) ?
C31 N31 C33 . . 121.4(3) ?
C32 N31 C33 . . 117.3(3) ?
O41 Ni2 O41 3_657 . 180.0 ?
O41 Ni2 O61 3_657 . 90.67(8) y
O41 Ni2 O61 . . 89.33(8) y
O41 Ni2 O61 3_657 3_657 89.33(8) ?
O41 Ni2 O61 . 3_657 90.67(8) ?
O61 Ni2 O61 . 3_657 180.0 ?
O41 Ni2 O51 3_657 . 92.16(8) y
O41 Ni2 O51 . . 87.84(8) y
O61 Ni2 O51 . . 89.40(8) y
O61 Ni2 O51 3_657 . 90.60(8) y
O41 Ni2 O51 3_657 3_657 87.84(8) ?
O41 Ni2 O51 . 3_657 92.16(8) ?
O61 Ni2 O51 . 3_657 90.60(8) ?
O61 Ni2 O51 3_657 3_657 89.40(8) ?
O51 Ni2 O51 . 3_657 180.0 ?
C41 O41 Ni2 . . 127.4(2) ?
O41 C41 N41 . . 123.9(3) ?
C41 N41 C43 . . 123.0(2) ?
C41 N41 C42 . . 120.0(3) ?
C43 N41 C42 . . 116.7(3) ?
C51 O51 Ni2 . . 120.1(2) ?
O51 C51 N51 . . 124.0(3) ?
C51 N51 C52 . . 121.1(3) ?
C51 N51 C53 . . 121.3(3) ?
C52 N51 C53 . . 117.6(3) ?
C61 O61 Ni2 . . 119.8(2) ?
O61 C61 N61 . . 124.3(3) ?
C61 N61 C63 . . 121.6(2) ?
C61 N61 C62 . . 121.4(2) ?
C63 N61 C62 . . 117.0(2) ?
O3 Cl1 O4 . . 109.3(2) ?
O3 Cl1 O2 . . 108.6(2) ?
O4 Cl1 O2 . . 110.2(2) ?
O3 Cl1 O1 . . 107.6(2) ?
O4 Cl1 O1 . . 112.4(2) ?
O2 Cl1 O1 . . 108.6(2) ?
O8 Cl2 O5 . . 113.9(4) ?
O8 Cl2 O7 . . 105.1(3) ?
O5 Cl2 O7 . . 106.0(3) ?
O8 Cl2 O6 . . 111.7(3) ?
O5 Cl2 O6 . . 109.7(2) ?
O7 Cl2 O6 . . 110.3(2) ?

loop_
_geom_bond_atom_site_label_1
_geom_bond_atom_site_label_2
_geom_bond_site_symmetry_2
_geom_bond_distance
_geom_bond_publ_flag
Ni1 O31 . 2.037(2) y
Ni1 O31 3 2.037(2) ?
Ni1 O11 3 2.051(2) ?
Ni1 O11 . 2.051(2) y
Ni1 O21 . 2.063(2) y
Ni1 O21 3 2.063(2) ?
O11 C11 . 1.250(3) ?
C11 N11 . 1.313(3) ?
N11 C12 . 1.453(4) ?
N11 C13 . 1.458(4) ?
O21 C21 . 1.237(3) ?
C21 N21 . 1.319(3) ?
N21 C22 . 1.458(4) ?
N21 C23 . 1.460(4) ?
O31 C31 . 1.247(3) ?
C31 N31 . 1.311(4) ?
N31 C32 . 1.454(4) ?
N31 C33 . 1.457(4) ?
Ni2 O41 3_657 2.040(2) ?
Ni2 O41 . 2.040(2) y
Ni2 O61 . 2.040(2) y
Ni2 O61 3_657 2.040(2) ?
Ni2 O51 . 2.055(2) y
Ni2 O51 3_657 2.055(2) ?
O41 C41 . 1.237(4) ?
C41 N41 . 1.309(4) ?
N41 C43 . 1.451(4) ?
N41 C42 . 1.459(4) ?
O51 C51 . 1.248(4) ?
C51 N51 . 1.317(4) ?
N51 C52 . 1.452(4) ?
N51 C53 . 1.458(4) ?
O61 C61 . 1.248(3) ?
C61 N61 . 1.306(4) ?
N61 C63 . 1.454(4) ?
N61 C62 . 1.462(3) ?
Cl1 O3 . 1.402(3) ?
Cl1 O4 . 1.413(3) ?
Cl1 O2 . 1.422(3) ?
Cl1 O1 . 1.428(3) ?
Cl2 O8 . 1.380(4) ?
Cl2 O5 . 1.381(4) ?
Cl2 O7 . 1.418(3) ?
Cl2 O6 . 1.422(3) ?

loop_
_geom_torsion_atom_site_label_1
_geom_torsion_atom_site_label_2
_geom_torsion_atom_site_label_3
_geom_torsion_atom_site_label_4
_geom_torsion_site_symmetry_1
_geom_torsion_site_symmetry_2
_geom_torsion
_geom_torsion_publ_flag
C11 O11 Ni1 O21 3 3 -46.1(2) y
C11 O11 Ni1 O31 3 3 43.7(2) y
C21 O21 Ni1 O11 . . 9.6(2) y
C21 O21 Ni1 O31 3 3 79.5(2) y
C31 O31 Ni1 O11 . . 42.9(2) y
C31 O31 Ni1 O21 . . -50.7(2) y
C41 O41 Ni2 O51 3_657 3_657 40.5(2) y
C41 O41 Ni2 O61 3_657 3_657 -49.0(2) y
C51 O51 Ni2 O41 . . -37.3(2) y
C51 O51 Ni2 O61 3_657 3_657 -53.4(2) y
C61 O61 Ni2 O41 . . -47.8(2) y
C61 O61 Ni2 O51 . . 40.1(2) y
